data_2218484
loop_
_publ_author_name
'Steyn, Maryke'
'Roodt, Andreas'
'Steyl, Gideon'

_publ_section_title
;Tetrakis(1,1,1-trifluoroacetylacetonato-\k^2^<i>O</i>,<i>O</i>')zirconium(IV)
 toluene solvate
;
_journal_coeditor_code NG2456
_journal_issue 6
_journal_name_full 'Acta Crystallographica Section E'
_journal_page_first m827
_journal_paper_doi 10.1107/S1600536808014499
_journal_volume 64
_journal_year 2008
_chemical_formula_iupac '[Zr (C5 H4 F3 O2)4], C7 H8'
_chemical_formula_moiety 'C20 H16 F12 O8 Zr, 2(C7 H8)'
_chemical_formula_sum 'C34 H32 F12 O8 Zr'
_chemical_formula_weight 887.82
_chemical_name_systematic
;
Tetrakis(1,1,1-trifluoroacetylacetonato-\k^2^<i>O</i>,<i>O</i>')zirconium(IV)
toluene solvate
;
_space_group_IT_number 15
_symmetry_cell_setting monoclinic
_symmetry_space_group_name_Hall '-C 2yc'
_symmetry_space_group_name_H-M 'C 1 2/c 1'
_atom_sites_solution_hydrogens geom
_atom_sites_solution_primary direct
_atom_sites_solution_secondary difmap
_audit_creation_method SHELXL-97
_cell_angle_alpha 90
_cell_angle_beta 118.383(5)
_cell_angle_gamma 90
_cell_formula_units_Z 4
_cell_length_a 22.537(5)
_cell_length_b 8.054(5)
_cell_length_c 22.786(5)
_cell_measurement_reflns_used 7203
_cell_measurement_temperature 100(2)
_cell_measurement_theta_max 28.27
_cell_measurement_theta_min 2.73
_cell_volume 3639(3)
_computing_cell_refinement 'SAINT-Plus (Bruker, 2004)'
_computing_data_collection 'APEX2 (Bruker, 2005)'
_computing_data_reduction 'SAINT-Plus and XPREP (Bruker, 2004)'
_computing_molecular_graphics 'DIAMOND (Brandenburg & Putz, 2005)'
_computing_publication_material 'SHELXL97 (Sheldrick, 2008)'
_computing_structure_refinement 'SHELXL97 (Sheldrick, 2008)'
_computing_structure_solution 'SHELXS97 (Sheldrick, 2008)'
_diffrn_ambient_temperature 100(2)
_diffrn_measured_fraction_theta_full 1.000
_diffrn_measured_fraction_theta_max 1.000
_diffrn_measurement_device_type 'Bruker SMART CCD area-detector'
_diffrn_measurement_method '\f and \w'
_diffrn_radiation_monochromator graphite
_diffrn_radiation_source 'fine-focus sealed tube'
_diffrn_radiation_type MoK\a
_diffrn_radiation_wavelength 0.71073
_diffrn_reflns_av_R_equivalents 0.0289
_diffrn_reflns_av_sigmaI/netI 0.0279
_diffrn_reflns_limit_h_max 25
_diffrn_reflns_limit_h_min -28
_diffrn_reflns_limit_k_max 7
_diffrn_reflns_limit_k_min -10
_diffrn_reflns_limit_l_max 29
_diffrn_reflns_limit_l_min -28
_diffrn_reflns_number 14897
_diffrn_reflns_theta_full 27.00
_diffrn_reflns_theta_max 27.00
_diffrn_reflns_theta_min 2.05
_diffrn_standards_decay_% 0
_diffrn_standards_interval_count 0
_diffrn_standards_interval_time 0
_diffrn_standards_number 0
_exptl_absorpt_coefficient_mu 0.413
_exptl_absorpt_correction_T_max 0.9219
_exptl_absorpt_correction_T_min 0.8757
_exptl_absorpt_correction_type multi-scan
_exptl_absorpt_process_details '(SADABS; Bruker, 1998)'
_exptl_crystal_colour colourless
_exptl_crystal_density_diffrn 1.621
_exptl_crystal_density_method 'not measured'
_exptl_crystal_description cuboid
_exptl_crystal_F_000 1792
_exptl_crystal_size_max 0.33
_exptl_crystal_size_mid 0.22
_exptl_crystal_size_min 0.20
_refine_diff_density_max 0.496
_refine_diff_density_min -0.448
_refine_ls_extinction_method none
_refine_ls_goodness_of_fit_ref 1.054
_refine_ls_hydrogen_treatment mixed
_refine_ls_matrix_type full
_refine_ls_number_parameters 259
_refine_ls_number_reflns 3975
_refine_ls_number_restraints 0
_refine_ls_restrained_S_all 1.054
_refine_ls_R_factor_all 0.0338
_refine_ls_R_factor_gt 0.0285
_refine_ls_shift/su_max 0.001
_refine_ls_shift/su_mean 0.000
_refine_ls_structure_factor_coef Fsqd
_refine_ls_weighting_details 'calc w=1/[\s^2^(Fo^2^)+(0.0265P)^2^+6.0538P] where P=(Fo^2^+2Fc^2^)/3'
_refine_ls_weighting_scheme calc
_refine_ls_wR_factor_gt 0.0661
_refine_ls_wR_factor_ref 0.0697
_reflns_number_gt 3559
_reflns_number_total 3975
_reflns_threshold_expression I>2\s(I)
_cod_data_source_file ng2456.cif
_cod_data_source_block I
_cod_depositor_comments
;
The following automatic conversions were performed:
'_geom_bond_publ_flag' value 'Y' changed to 'y' according to
'/home/saulius/struct/CIF-dictionaries/cif_core.dic' dictionary named
'cif_core.dic' version 2.4.1 from 2010-06-29 (4
times).

'_geom_angle_publ_flag' value 'Y' changed to 'y' according to
'/home/saulius/struct/CIF-dictionaries/cif_core.dic' dictionary named
'cif_core.dic' version 2.4.1 from 2010-06-29 (7 times).

Automatic conversion script
Id: cif_fix_enum 1527 2010-12-29 10:47:43Z saulius 

The following automatic conversions were performed:

'_geom_bond_publ_flag' value 'Y' changed to 'y' according to
/home/saulius/struct/CIF-dictionaries/cif_core.dic dictionary named
'cif_core.dic' version 2.4.1 from 2010-06-29 (4
times).

'_geom_angle_publ_flag' value 'Y' changed to 'y' according
to /home/saulius/struct/CIF-dictionaries/cif_core.dic dictionary
named 'cif_core.dic' version 2.4.1 from 2010-06-29 (7 times).

Automatic conversion script
Id: cif_fix_values 1715 2011-07-08 13:25:40Z adriana 
;
_cod_original_sg_symbol_H-M 'C 2/c'
_cod_database_code 2218484
_cod_database_fobs_code 2218484

loop_
_symmetry_equiv_pos_as_xyz
'x, y, z'
'-x, y, -z+1/2'
'x+1/2, y+1/2, z'
'-x+1/2, y+1/2, -z+1/2'
'-x, -y, -z'
'x, -y, z-1/2'
'-x+1/2, -y+1/2, -z'
'x+1/2, -y+1/2, z-1/2'

loop_
_atom_site_type_symbol
_atom_site_label
_atom_site_fract_x
_atom_site_fract_y
_atom_site_fract_z
_atom_site_U_iso_or_equiv
_atom_site_adp_type
_atom_site_calc_flag
_atom_site_refinement_flags
_atom_site_occupancy
Zr Zr 0.5000 0.16714(3) 0.7500 0.01245(7) Uani d S 1
F F13 0.26810(6) -0.05226(14) 0.66176(6) 0.0295(3) Uani d . 1
F F11 0.31909(6) -0.06998(14) 0.76862(6) 0.0287(3) Uani d . 1
F F03 0.51411(7) 0.40573(15) 0.95310(6) 0.0340(3) Uani d . 1
F F02 0.45468(7) 0.22014(15) 0.96764(6) 0.0368(3) Uani d . 1
O O11 0.39952(6) 0.08075(15) 0.72452(6) 0.0158(3) Uani d . 1
O O02 0.51936(6) -0.05446(15) 0.81277(6) 0.0166(3) Uani d . 1
O O01 0.49399(6) 0.25443(15) 0.83681(6) 0.0169(3) Uani d . 1
F F12 0.24250(6) 0.11472(15) 0.71971(7) 0.0366(3) Uani d . 1
O O12 0.43558(6) 0.38983(15) 0.71261(6) 0.0171(3) Uani d . 1
F F01 0.40934(7) 0.38633(18) 0.88399(6) 0.0431(4) Uani d . 1
C C13 0.33615(9) 0.3227(2) 0.71690(10) 0.0200(4) Uani d . 1
C C02 0.48042(9) 0.1790(2) 0.87851(9) 0.0174(4) Uani d . 1
C C05 0.50748(11) -0.2801(2) 0.87225(10) 0.0244(4) Uani d . 1
H H05A 0.5085 -0.3440 0.8372 0.037 Uiso calc R 1
H H05B 0.4693 -0.3129 0.8774 0.037 Uiso calc R 1
H H05C 0.5481 -0.2994 0.9132 0.037 Uiso calc R 1
C C12 0.34797(9) 0.1566(2) 0.72089(8) 0.0160(3) Uani d . 1
C C01 0.46413(10) 0.2976(2) 0.92118(9) 0.0230(4) Uani d . 1
C C11 0.29404(9) 0.0373(2) 0.71787(10) 0.0214(4) Uani d . 1
C C14 0.38103(9) 0.4351(2) 0.70992(9) 0.0182(4) Uani d . 1
C C03 0.47956(10) 0.0124(2) 0.88819(9) 0.0200(4) Uani d . 1
C C04 0.50208(9) -0.1001(2) 0.85506(9) 0.0174(4) Uani d . 1
C C102 0.67683(12) 0.0133(3) 1.07100(11) 0.0402(6) Uani d . 1
H H102 0.6803 -0.0134 1.1122 0.048 Uiso calc R 1
C C15 0.36143(10) 0.6138(2) 0.69579(11) 0.0257(4) Uani d . 1
H H15A 0.4003 0.6786 0.7036 0.039 Uiso calc R 1
H H15B 0.3440 0.6517 0.7246 0.039 Uiso calc R 1
H H15C 0.3274 0.6260 0.6501 0.039 Uiso calc R 1
C C105 0.66546(11) 0.0938(4) 0.94967(11) 0.0403(6) Uani d . 1
H H105 0.6612 0.1195 0.9080 0.048 Uiso calc R 1
C C104 0.67351(12) -0.0692(3) 0.96984(12) 0.0428(6) Uani d . 1
H H104 0.6748 -0.1519 0.9420 0.051 Uiso calc R 1
C C100 0.66358(10) 0.2198(3) 0.98939(11) 0.0337(5) Uani d . 1
C C101 0.66888(11) 0.1768(3) 1.05052(11) 0.0352(5) Uani d . 1
H H101 0.6671 0.2593 1.0782 0.042 Uiso calc R 1
C C103 0.67966(12) -0.1103(3) 1.03094(13) 0.0411(6) Uani d . 1
H H103 0.6857 -0.2203 1.0450 0.049 Uiso calc R 1
C C106 0.65652(13) 0.3975(4) 0.96634(16) 0.0586(8) Uani d . 1
H H10A 0.6561 0.4691 0.9998 0.088 Uiso calc PR 0.50
H H10B 0.6151 0.4103 0.9255 0.088 Uiso calc PR 0.50
H H10C 0.6938 0.4262 0.9590 0.088 Uiso calc PR 0.50
H H10D 0.6540 0.4013 0.9231 0.088 Uiso calc PR 0.50
H H10E 0.6949 0.4601 0.9974 0.088 Uiso calc PR 0.50
H H10F 0.6162 0.4442 0.9639 0.088 Uiso calc PR 0.50
H H03 0.4677(11) -0.027(3) 0.9208(10) 0.024(6) Uiso d . 1
H H13 0.2975(12) 0.361(3) 0.7144(11) 0.028(6) Uiso d . 1

loop_
_atom_site_aniso_label
_atom_site_aniso_U_11
_atom_site_aniso_U_22
_atom_site_aniso_U_33
_atom_site_aniso_U_12
_atom_site_aniso_U_13
_atom_site_aniso_U_23
Zr 0.01529(12) 0.00880(12) 0.01714(12) 0.000 0.01087(9) 0.000
F13 0.0252(6) 0.0253(6) 0.0364(6) -0.0084(5) 0.0133(5) -0.0067(5)
F11 0.0325(6) 0.0214(6) 0.0384(7) -0.0030(5) 0.0221(6) 0.0069(5)
F03 0.0518(8) 0.0227(6) 0.0398(7) -0.0104(6) 0.0318(6) -0.0121(5)
F02 0.0681(9) 0.0251(6) 0.0407(7) -0.0054(6) 0.0450(7) -0.0025(5)
O11 0.0164(6) 0.0125(6) 0.0217(6) 0.0012(5) 0.0116(5) 0.0004(5)
O02 0.0188(6) 0.0140(6) 0.0206(6) 0.0007(5) 0.0123(5) 0.0025(5)
O01 0.0222(6) 0.0131(6) 0.0199(6) -0.0008(5) 0.0136(5) 0.0003(5)
F12 0.0295(7) 0.0204(6) 0.0776(10) 0.0012(5) 0.0399(7) 0.0000(6)
O12 0.0193(6) 0.0134(6) 0.0231(6) 0.0016(5) 0.0136(5) 0.0024(5)
F01 0.0451(8) 0.0518(9) 0.0367(7) 0.0246(7) 0.0229(6) -0.0001(6)
C13 0.0184(9) 0.0161(9) 0.0311(10) 0.0030(7) 0.0163(8) 0.0012(8)
C02 0.0192(9) 0.0182(9) 0.0173(8) -0.0009(7) 0.0106(7) -0.0008(7)
C05 0.0343(11) 0.0156(9) 0.0300(10) -0.0006(8) 0.0208(9) 0.0034(8)
C12 0.0164(8) 0.0158(9) 0.0192(8) 0.0001(7) 0.0113(7) -0.0005(7)
C01 0.0319(11) 0.0205(10) 0.0228(9) 0.0012(8) 0.0180(8) 0.0014(7)
C11 0.0203(9) 0.0160(9) 0.0342(10) 0.0017(7) 0.0180(8) 0.0001(8)
C14 0.0217(9) 0.0146(9) 0.0202(9) 0.0034(7) 0.0115(7) 0.0012(7)
C03 0.0260(10) 0.0186(9) 0.0212(9) -0.0010(7) 0.0159(8) 0.0023(7)
C04 0.0163(9) 0.0164(9) 0.0194(8) -0.0018(7) 0.0084(7) 0.0020(7)
C102 0.0378(13) 0.0551(16) 0.0294(11) -0.0099(11) 0.0174(10) 0.0037(11)
C15 0.0268(10) 0.0148(9) 0.0406(11) 0.0043(8) 0.0202(9) 0.0043(8)
C105 0.0264(11) 0.0699(18) 0.0234(10) -0.0085(11) 0.0108(9) -0.0024(11)
C104 0.0286(12) 0.0546(17) 0.0453(14) -0.0078(11) 0.0177(11) -0.0252(12)
C100 0.0176(10) 0.0387(13) 0.0346(11) -0.0053(9) 0.0040(9) 0.0047(10)
C101 0.0305(12) 0.0414(14) 0.0330(11) -0.0061(10) 0.0145(9) -0.0128(10)
C103 0.0284(12) 0.0329(13) 0.0552(15) -0.0059(10) 0.0144(11) -0.0016(11)
C106 0.0288(13) 0.0518(17) 0.0718(19) -0.0054(12) 0.0048(13) 0.0233(15)

loop_
_atom_type_symbol
_atom_type_description
_atom_type_scat_dispersion_real
_atom_type_scat_dispersion_imag
_atom_type_scat_source
C C 0.0033 0.0016 'International Tables Vol C Tables 4.2.6.8 and 6.1.1.4'
H H 0.0000 0.0000 'International Tables Vol C Tables 4.2.6.8 and 6.1.1.4'
O O 0.0106 0.0060 'International Tables Vol C Tables 4.2.6.8 and 6.1.1.4'
F F 0.0171 0.0103 'International Tables Vol C Tables 4.2.6.8 and 6.1.1.4'
Zr Zr -2.9673 0.5597 'International Tables Vol C Tables 4.2.6.8 and 6.1.1.4'

loop_
_geom_angle_atom_site_label_1
_geom_angle_atom_site_label_2
_geom_angle_atom_site_label_3
_geom_angle_site_symmetry_1
_geom_angle_site_symmetry_3
_geom_angle
_geom_angle_publ_flag
O01 Zr O01 2_656 . 142.07(7) y
O01 Zr O11 2_656 . 111.77(5) ?
O01 Zr O11 . . 80.66(5) y
O01 Zr O11 2_656 2_656 80.66(5) ?
O01 Zr O11 . 2_656 111.77(5) ?
O11 Zr O11 . 2_656 142.56(7) y
O01 Zr O02 2_656 2_656 75.41(5) ?
O01 Zr O02 . 2_656 141.24(5) ?
O11 Zr O02 . 2_656 72.91(5) ?
O11 Zr O02 2_656 2_656 76.85(5) ?
O01 Zr O02 2_656 . 141.24(5) ?
O01 Zr O02 . . 75.41(5) y
O11 Zr O02 . . 76.85(5) y
O11 Zr O02 2_656 . 72.91(5) ?
O02 Zr O02 2_656 . 71.36(7) ?
O01 Zr O12 2_656 2_656 76.90(5) ?
O01 Zr O12 . 2_656 72.46(5) ?
O11 Zr O12 . 2_656 140.87(5) ?
O11 Zr O12 2_656 2_656 75.27(5) ?
O02 Zr O12 2_656 2_656 143.29(5) ?
O02 Zr O12 . 2_656 121.20(5) ?
O01 Zr O12 2_656 . 72.46(5) ?
O01 Zr O12 . . 76.90(5) y
O11 Zr O12 . . 75.27(5) y
O11 Zr O12 2_656 . 140.87(5) ?
O02 Zr O12 2_656 . 121.20(5) ?
O02 Zr O12 . . 143.29(5) ?
O12 Zr O12 2_656 . 71.35(7) ?
C12 O11 Zr . . 131.65(12) ?
C04 O02 Zr . . 134.45(12) ?
C02 O01 Zr . . 131.67(12) ?
C14 O12 Zr . . 134.72(12) ?
C12 C13 C14 . . 120.47(17) ?
C12 C13 H13 . . 119.8(15) ?
C14 C13 H13 . . 119.4(15) ?
O01 C02 C03 . . 127.88(17) ?
O01 C02 C01 . . 112.97(16) ?
C03 C02 C01 . . 119.15(16) ?
C04 C05 H05A . . 109.5 ?
C04 C05 H05B . . 109.5 ?
H05A C05 H05B . . 109.5 ?
C04 C05 H05C . . 109.5 ?
H05A C05 H05C . . 109.5 ?
H05B C05 H05C . . 109.5 ?
O11 C12 C13 . . 128.12(17) ?
O11 C12 C11 . . 112.42(15) ?
C13 C12 C11 . . 119.40(16) ?
F01 C01 F02 . . 107.98(17) ?
F01 C01 F03 . . 106.60(17) ?
F02 C01 F03 . . 106.60(15) ?
F01 C01 C02 . . 111.26(16) ?
F02 C01 C02 . . 113.01(16) ?
F03 C01 C02 . . 111.06(16) ?
F11 C11 F13 . . 106.99(15) ?
F11 C11 F12 . . 106.91(15) ?
F13 C11 F12 . . 106.87(15) ?
F11 C11 C12 . . 111.66(15) ?
F13 C11 C12 . . 111.10(15) ?
F12 C11 C12 . . 112.97(15) ?
O12 C14 C13 . . 122.83(16) ?
O12 C14 C15 . . 118.18(16) ?
C13 C14 C15 . . 118.94(17) ?
C02 C03 C04 . . 120.48(17) ?
C02 C03 H03 . . 118.7(13) ?
C04 C03 H03 . . 120.5(13) ?
O02 C04 C03 . . 122.81(17) ?
O02 C04 C05 . . 118.06(16) ?
C03 C04 C05 . . 119.11(16) ?
C103 C102 C101 . . 120.5(2) ?
C103 C102 H102 . . 119.8 ?
C101 C102 H102 . . 119.8 ?
C14 C15 H15A . . 109.5 ?
C14 C15 H15B . . 109.5 ?
H15A C15 H15B . . 109.5 ?
C14 C15 H15C . . 109.5 ?
H15A C15 H15C . . 109.5 ?
H15B C15 H15C . . 109.5 ?
C104 C105 C100 . . 121.7(2) ?
C104 C105 H105 . . 119.1 ?
C100 C105 H105 . . 119.1 ?
C103 C104 C105 . . 120.2(2) ?
C103 C104 H104 . . 119.9 ?
C105 C104 H104 . . 119.9 ?
C105 C100 C101 . . 117.6(2) ?
C105 C100 C106 . . 120.2(2) ?
C101 C100 C106 . . 122.2(2) ?
C102 C101 C100 . . 120.9(2) ?
C102 C101 H101 . . 119.5 ?
C100 C101 H101 . . 119.5 ?
C102 C103 C104 . . 119.1(2) ?
C102 C103 H103 . . 120.5 ?
C104 C103 H103 . . 120.5 ?
C100 C106 H10A . . 109.5 ?
C100 C106 H10B . . 109.5 ?
H10A C106 H10B . . 109.5 ?
C100 C106 H10C . . 109.5 ?
H10A C106 H10C . . 109.5 ?
H10B C106 H10C . . 109.5 ?
C100 C106 H10D . . 109.5 ?
H10A C106 H10D . . 141.1 ?
H10B C106 H10D . . 56.3 ?
H10C C106 H10D . . 56.3 ?
C100 C106 H10E . . 109.5 ?
H10A C106 H10E . . 56.3 ?
H10B C106 H10E . . 141.1 ?
H10C C106 H10E . . 56.3 ?
H10D C106 H10E . . 109.5 ?
C100 C106 H10F . . 109.5 ?
H10A C106 H10F . . 56.3 ?
H10B C106 H10F . . 56.3 ?
H10C C106 H10F . . 141.1 ?
H10D C106 H10F . . 109.5 ?
H10E C106 H10F . . 109.5 ?

loop_
_geom_bond_atom_site_label_1
_geom_bond_atom_site_label_2
_geom_bond_site_symmetry_2
_geom_bond_distance
_geom_bond_publ_flag
Zr O01 2_656 2.1633(13) ?
Zr O01 . 2.1633(13) y
Zr O11 . 2.1679(13) y
Zr O11 2_656 2.1679(13) ?
Zr O02 2_656 2.1973(15) ?
Zr O02 . 2.1973(15) y
Zr O12 2_656 2.2079(15) ?
Zr O12 . 2.2079(15) y
F13 C11 . 1.336(2) ?
F11 C11 . 1.335(2) ?
F03 C01 . 1.333(2) ?
F02 C01 . 1.330(2) ?
O11 C12 . 1.280(2) ?
O02 C04 . 1.254(2) ?
O01 C02 . 1.281(2) ?
F12 C11 . 1.337(2) ?
O12 C14 . 1.256(2) ?
F01 C01 . 1.326(2) ?
C13 C12 . 1.359(3) ?
C13 C14 . 1.421(3) ?
C13 H13 . 0.90(2) ?
C02 C03 . 1.362(3) ?
C02 C01 . 1.527(3) ?
C05 C04 . 1.492(3) ?
C05 H05A . 0.9600 ?
C05 H05B . 0.9600 ?
C05 H05C . 0.9600 ?
C12 C11 . 1.525(3) ?
C14 C15 . 1.496(3) ?
C03 C04 . 1.419(3) ?
C03 H03 . 0.95(2) ?
C102 C103 . 1.372(4) ?
C102 C101 . 1.381(4) ?
C102 H102 . 0.9300 ?
C15 H15A . 0.9600 ?
C15 H15B . 0.9600 ?
C15 H15C . 0.9600 ?
C105 C104 . 1.374(4) ?
C105 C100 . 1.374(4) ?
C105 H105 . 0.9300 ?
C104 C103 . 1.373(4) ?
C104 H104 . 0.9300 ?
C100 C101 . 1.384(3) ?
C100 C106 . 1.506(4) ?
C101 H101 . 0.9300 ?
C103 H103 . 0.9300 ?
C106 H10A . 0.9600 ?
C106 H10B . 0.9600 ?
C106 H10C . 0.9600 ?
C106 H10D . 0.9600 ?
C106 H10E . 0.9600 ?
C106 H10F . 0.9600 ?

loop_
_geom_torsion_atom_site_label_1
_geom_torsion_atom_site_label_2
_geom_torsion_atom_site_label_3
_geom_torsion_atom_site_label_4
_geom_torsion_site_symmetry_1
_geom_torsion
O01 Zr O11 C12 2_656 -89.06(15)
O01 Zr O11 C12 . 53.60(14)
O11 Zr O11 C12 2_656 167.40(15)
O02 Zr O11 C12 2_656 -155.08(15)
O02 Zr O11 C12 . 130.68(15)
O12 Zr O11 C12 2_656 6.91(18)
O12 Zr O11 C12 . -25.20(14)
O01 Zr O02 C04 2_656 -163.83(14)
O01 Zr O02 C04 . 28.28(16)
O11 Zr O02 C04 . -55.32(16)
O11 Zr O02 C04 2_656 147.03(17)
O02 Zr O02 C04 2_656 -131.45(18)
O12 Zr O02 C04 2_656 86.84(17)
O12 Zr O02 C04 . -13.9(2)
O01 Zr O01 C02 2_656 167.64(16)
O11 Zr O01 C02 . 54.03(15)
O11 Zr O01 C02 2_656 -89.17(15)
O02 Zr O01 C02 2_656 6.93(19)
O02 Zr O01 C02 . -24.70(15)
O12 Zr O01 C02 2_656 -154.76(16)
O12 Zr O01 C02 . 130.96(16)
O01 Zr O12 C14 2_656 145.52(17)
O01 Zr O12 C14 . -57.13(16)
O11 Zr O12 C14 . 26.49(16)
O11 Zr O12 C14 2_656 -165.63(15)
O02 Zr O12 C14 2_656 85.53(17)
O02 Zr O12 C14 . -15.3(2)
O12 Zr O12 C14 2_656 -132.77(19)
Zr O01 C02 C03 . 15.3(3)
Zr O01 C02 C01 . -165.07(12)
Zr O11 C12 C13 . 17.1(3)
Zr O11 C12 C11 . -165.74(11)
C14 C13 C12 O11 . 6.1(3)
C14 C13 C12 C11 . -170.90(17)
O01 C02 C01 F01 . 62.8(2)
C03 C02 C01 F01 . -117.6(2)
O01 C02 C01 F02 . -175.56(16)
C03 C02 C01 F02 . 4.1(3)
O01 C02 C01 F03 . -55.8(2)
C03 C02 C01 F03 . 123.82(19)
O11 C12 C11 F11 . 54.2(2)
C13 C12 C11 F11 . -128.38(18)
O11 C12 C11 F13 . -65.2(2)
C13 C12 C11 F13 . 112.26(19)
O11 C12 C11 F12 . 174.73(15)
C13 C12 C11 F12 . -7.8(3)
Zr O12 C14 C13 . -17.5(3)
Zr O12 C14 C15 . 165.24(13)
C12 C13 C14 O12 . -6.0(3)
C12 C13 C14 C15 . 171.22(18)
O01 C02 C03 C04 . 7.0(3)
C01 C02 C03 C04 . -172.56(17)
Zr O02 C04 C03 . -20.3(3)
Zr O02 C04 C05 . 161.44(13)
C02 C03 C04 O02 . -4.8(3)
C02 C03 C04 C05 . 173.47(18)
C100 C105 C104 C103 . 0.3(4)
C104 C105 C100 C101 . -1.1(3)
C104 C105 C100 C106 . 178.4(2)
C103 C102 C101 C100 . 0.0(4)
C105 C100 C101 C102 . 1.0(3)
C106 C100 C101 C102 . -178.5(2)
C101 C102 C103 C104 . -0.9(4)
C105 C104 C103 C102 . 0.8(4)
